data_1571187
loop_
_publ_author_name
'Sun, Haoyany'
'Pan, Junhong'
'Zhao, Wenying'
'Zhou, Tong'
'Song, Xizhong'
'Lin, Jun'
'Jin, Yi'

_publ_section_title
;
 Scandium-catalyzed chemoselective carbene insertion into N-H over S-H:
 access to <i>o</i>-alkylamine-diaryl disulfides.
;
_journal_issue 28
_journal_name_full 'Chemical communications (Cambridge, England)'
_journal_page_first 3798
_journal_page_last 3801
_journal_paper_doi 10.1039/d4cc00557k
_journal_volume 60
_journal_year 2024
_chemical_formula_moiety 'C30 H28 N2 O4 S2'
_chemical_formula_sum 'C30 H28 N2 O4 S2'
_chemical_formula_weight 544.66
_space_group_crystal_system monoclinic
_space_group_IT_number 14
_space_group_name_Hall '-P 2yn'
_space_group_name_H-M_alt 'P 1 21/n 1'
_atom_sites_solution_hydrogens geom
_atom_sites_solution_primary dual
_audit_creation_date 2024-01-29
_audit_creation_method
;
FinalCif V88 by Daniel Kratzert, Freiburg 2024,
https://github.com/dkratzert/FinalCif
;
_audit_update_record
;
2024-02-01 deposited with the CCDC.	2024-03-08 downloaded from the CCDC.
;
_cell_angle_alpha 90
_cell_angle_beta 93.702(5)
_cell_angle_gamma 90
_cell_formula_units_Z 4
_cell_length_a 8.2168(12)
_cell_length_b 12.1811(18)
_cell_length_c 28.132(4)
_cell_measurement_reflns_used 3488
_cell_measurement_temperature 273.15
_cell_measurement_theta_max 24.03
_cell_measurement_theta_min 2.54
_cell_volume 2809.8(7)
_computing_cell_refinement 'SAINT V8.40B'
_computing_data_reduction 'SAINT V8.40B'
_computing_molecular_graphics 'Olex2 1.5 (Dolomanov et al., 2009)'
_computing_publication_material 'Olex2 1.5 (Dolomanov et al., 2009)'
_computing_structure_refinement 'SHELXL 2018/3 (Sheldrick, 2015)'
_computing_structure_solution 'SHELXT 2018/2 (Sheldrick, 2018)'
_diffrn_ambient_environment N~2~
_diffrn_ambient_temperature 273.15
_diffrn_detector CPAD
_diffrn_detector_area_resol_mean 7.41
_diffrn_detector_type 'Bruker PHOTON'
_diffrn_measured_fraction_theta_full 0.999
_diffrn_measured_fraction_theta_max 0.999
_diffrn_measurement_device 'three-circle diffractometer'
_diffrn_measurement_device_type 'Bruker D8 VENTURE dual wavelength Mo/Cu'
_diffrn_measurement_method '\w and \f scans'
_diffrn_measurement_specimen_support 'MiTeGen micromount'
_diffrn_radiation_monochromator 'mirror optics'
_diffrn_radiation_probe x-ray
_diffrn_radiation_type MoK\a
_diffrn_radiation_wavelength 0.71073
_diffrn_reflns_av_R_equivalents 0.1330
_diffrn_reflns_av_unetI/netI 0.0982
_diffrn_reflns_Laue_measured_fraction_full 0.999
_diffrn_reflns_Laue_measured_fraction_max 0.999
_diffrn_reflns_limit_h_max 9
_diffrn_reflns_limit_h_min -9
_diffrn_reflns_limit_k_max 14
_diffrn_reflns_limit_k_min -14
_diffrn_reflns_limit_l_max 31
_diffrn_reflns_limit_l_min -33
_diffrn_reflns_number 28905
_diffrn_reflns_point_group_measured_fraction_full 0.999
_diffrn_reflns_point_group_measured_fraction_max 0.999
_diffrn_reflns_theta_full 24.999
_diffrn_reflns_theta_max 24.999
_diffrn_reflns_theta_min 2.214
_diffrn_source 'microfocus sealed X-ray tube'
_diffrn_source_current 1.4
_diffrn_source_power 0.07
_diffrn_source_type 'Incoatec I\ms'
_diffrn_source_voltage 50.0
_diffrn_standards_number 0
_exptl_absorpt_coefficient_mu 0.227
_exptl_absorpt_correction_T_max 0.7456
_exptl_absorpt_correction_T_min 0.6217
_exptl_absorpt_correction_type multi-scan
_exptl_absorpt_process_details
;
SADABS-2016/2 (Bruker,2016/2) was used for absorption correction.
wR2(int) was 0.1631 before and 0.0757 after correction.
The Ratio of minimum to maximum transmission is 0.8338.
The \l/2 correction factor is Not present.
;
_exptl_crystal_colour colourless
_exptl_crystal_colour_primary colourless
_exptl_crystal_density_diffrn 1.288
_exptl_crystal_description needle
_exptl_crystal_F_000 1144
_exptl_crystal_size_max 0.2
_exptl_crystal_size_mid 0.12
_exptl_crystal_size_min 0.1
_refine_diff_density_max 0.310
_refine_diff_density_min -0.296
_refine_diff_density_rms 0.057
_refine_ls_extinction_method none
_refine_ls_goodness_of_fit_ref 1.092
_refine_ls_hydrogen_treatment constr
_refine_ls_matrix_type full
_refine_ls_number_parameters 297
_refine_ls_number_reflns 4962
_refine_ls_number_restraints 0
_refine_ls_restrained_S_all 1.092
_refine_ls_R_factor_all 0.1990
_refine_ls_R_factor_gt 0.1110
_refine_ls_shift/su_max 0.000
_refine_ls_shift/su_mean 0.000
_refine_ls_structure_factor_coef Fsqd
_refine_ls_weighting_details 'w=1/[\s^2^(Fo^2^)+(0.0145P)^2^+6.5060P] where P=(Fo^2^+2Fc^2^)/3'
_refine_ls_weighting_scheme calc
_refine_ls_wR_factor_gt 0.1506
_refine_ls_wR_factor_ref 0.1720
_reflns_Friedel_coverage 0.000
_reflns_number_gt 2791
_reflns_number_total 4962
_reflns_threshold_expression 'I > 2\s(I)'
_cod_data_source_file d4cc00557k2.cif
_cod_data_source_block 1
_cod_depositor_comments 'Adding full bibliography for 1571187.cif.'
_cod_original_cell_volume 2809.9(7)
_cod_original_sg_symbol_H-M 'P  21/n'
_cod_database_code 1571187
_shelx_shelxl_version_number 2018/3
_olex2_refinement_description
;
1. Fixed Uiso
 At 1.2 times of:
  All C(H) groups, All N(H) groups
 At 1.5 times of:
  All C(H,H,H) groups
2.a Ternary CH refined with riding coordinates:
 C9(H9), C22(H22)
2.b Aromatic/amide H refined with riding coordinates:
 N1(H1), N2(H2), C18(H18), C19(H19), C20(H20), C21(H21), C2(H2A), C3(H3),
 C4(H4), C5(H5), C6(H6), C12(H12), C13(H13), C14(H14), C15(H15), C27(H27),
 C28(H28), C29(H29), C30(H30), C26(H26)
2.c Fitted hexagon refined as free rotating group:
 C17(C18,C19,C20,C21,C16), C1(C2,C3,C4,C5,C6), C11(C12,C13,C14,C15,C10),
 C27(C28,C29,C30,C25,C26)
2.d Idealised Me refined as rotating group:
 C7(H7A,H7B,H7C), C24(H24A,H24B,H24C)
;
_olex2_submission_special_instructions 'No special instructions were received'
_shelx_space_group_comment
;
The symmetry employed for this shelxl refinement is uniquely defined
by the following loop, which should always be used as a source of
symmetry information in preference to the above space-group names.
They are only intended as comments.
;
_shelx_estimated_absorpt_t_min 0.956
_shelx_estimated_absorpt_t_max 0.978
_olex2_diffrn_ambient_temperature_device 'Oxford Cryostream 800'

loop_
_space_group_symop_operation_xyz
'x, y, z'
'-x+1/2, y+1/2, -z+1/2'
'-x, -y, -z'
'x-1/2, -y-1/2, z-1/2'

loop_
_atom_site_label
_atom_site_type_symbol
_atom_site_fract_x
_atom_site_fract_y
_atom_site_fract_z
_atom_site_U_iso_or_equiv
_atom_site_adp_type
_atom_site_occupancy
_atom_site_site_symmetry_order
_atom_site_calc_flag
_atom_site_refinement_flags_posn
_atom_site_refinement_flags_adp
_atom_site_refinement_flags_occupancy
_atom_site_disorder_assembly
_atom_site_disorder_group
S1 S 0.3854(2) 0.50718(13) 0.65269(6) 0.0610(5) Uani 1 1 d . . . . .
S2 S 0.30764(19) 0.65849(13) 0.62635(5) 0.0599(4) Uani 1 1 d . . . . .
O2 O -0.0454(5) 0.7466(4) 0.81257(15) 0.0746(13) Uani 1 1 d . . . . .
O3 O 0.2484(5) 0.2793(4) 0.45827(16) 0.0751(13) Uani 1 1 d . . . . .
O1 O -0.0526(5) 0.6587(4) 0.74280(16) 0.0833(14) Uani 1 1 d . . . . .
N1 N 0.4521(6) 0.4143(4) 0.55699(17) 0.0646(14) Uani 1 1 d . . . . .
H1 H 0.361279 0.442105 0.564715 0.077 Uiso 1 1 calc R U . . .
O4 O 0.1549(6) 0.3520(4) 0.52395(17) 0.0967(16) Uani 1 1 d . . . . .
N2 N 0.2435(6) 0.7342(4) 0.72509(17) 0.0729(16) Uani 1 1 d . . . . .
H2 H 0.179814 0.697715 0.705413 0.087 Uiso 1 1 calc R U . . .
C17 C 0.3848(4) 0.7774(3) 0.70817(14) 0.0543(15) Uani 1 1 d G . . . .
C18 C 0.4830(5) 0.8493(3) 0.73559(11) 0.0651(18) Uani 1 1 d G . . . .
H18 H 0.455788 0.867825 0.766147 0.078 Uiso 1 1 calc R U . . .
C19 C 0.6220(5) 0.8934(3) 0.71735(15) 0.073(2) Uani 1 1 d G . . . .
H19 H 0.687771 0.941434 0.735692 0.087 Uiso 1 1 calc R U . . .
C20 C 0.6628(4) 0.8656(3) 0.67168(16) 0.079(2) Uani 1 1 d G . . . .
H20 H 0.755753 0.895151 0.659471 0.095 Uiso 1 1 calc R U . . .
C21 C 0.5645(5) 0.7938(3) 0.64426(11) 0.0675(18) Uani 1 1 d G . . . .
H21 H 0.591751 0.775258 0.613705 0.081 Uiso 1 1 calc R U . . .
C16 C 0.4255(5) 0.7497(3) 0.66251(13) 0.0489(14) Uani 1 1 d G . . . .
C23 C 0.0182(7) 0.7122(5) 0.7733(2) 0.0572(16) Uani 1 1 d . . . . .
C1 C 0.5252(5) 0.2323(3) 0.52697(15) 0.0576(16) Uani 1 1 d G . . . .
C2 C 0.4809(5) 0.1739(4) 0.56656(14) 0.080(2) Uani 1 1 d G . . . .
H2A H 0.407833 0.204293 0.586794 0.096 Uiso 1 1 calc R U . . .
C3 C 0.5457(7) 0.0702(4) 0.57592(16) 0.106(3) Uani 1 1 d G . . . .
H3 H 0.515967 0.031108 0.602406 0.127 Uiso 1 1 calc R U . . .
C4 C 0.6548(6) 0.0248(3) 0.5457(2) 0.106(3) Uani 1 1 d G . . . .
H4 H 0.698167 -0.044605 0.551935 0.127 Uiso 1 1 calc R U . . .
C5 C 0.6992(5) 0.0832(4) 0.50608(19) 0.092(2) Uani 1 1 d G . . . .
H5 H 0.772233 0.052868 0.485852 0.110 Uiso 1 1 calc R U . . .
C6 C 0.6344(5) 0.1870(4) 0.49673(13) 0.0658(18) Uani 1 1 d G . . . .
H6 H 0.664101 0.226054 0.470239 0.079 Uiso 1 1 calc R U . . .
C9 C 0.4473(7) 0.3411(5) 0.5164(2) 0.0557(16) Uani 1 1 d . . . . .
H9 H 0.502156 0.376363 0.490514 0.067 Uiso 1 1 calc R U . . .
C11 C 0.5765(4) 0.4908(3) 0.62876(13) 0.0508(14) Uani 1 1 d G . . . .
C12 C 0.7147(5) 0.5234(3) 0.65628(11) 0.0608(17) Uani 1 1 d G . . . .
H12 H 0.704248 0.555255 0.685970 0.073 Uiso 1 1 calc R U . . .
C13 C 0.8684(4) 0.5083(3) 0.63943(15) 0.0700(19) Uani 1 1 d G . . . .
H13 H 0.960888 0.530103 0.657842 0.084 Uiso 1 1 calc R U . . .
C14 C 0.8840(4) 0.4607(3) 0.59505(16) 0.0723(19) Uani 1 1 d G . . . .
H14 H 0.986924 0.450615 0.583776 0.087 Uiso 1 1 calc R U . . .
C15 C 0.7459(5) 0.4281(3) 0.56753(11) 0.0617(17) Uani 1 1 d G . . . .
H15 H 0.756321 0.396281 0.537837 0.074 Uiso 1 1 calc R U . . .
C10 C 0.5921(4) 0.4432(3) 0.58438(13) 0.0508(15) Uani 1 1 d G . . . .
C22 C 0.1954(7) 0.7458(5) 0.7732(2) 0.0596(16) Uani 1 1 d . . . . .
H22 H 0.204978 0.823262 0.782388 0.072 Uiso 1 1 calc R U . . .
C8 C 0.2683(9) 0.3245(5) 0.5007(2) 0.0639(18) Uani 1 1 d . . . . .
C7 C 0.0804(8) 0.2550(6) 0.4423(3) 0.094(3) Uani 1 1 d . . . . .
H7A H 0.077474 0.222810 0.411079 0.141 Uiso 1 1 calc R U . . .
H7B H 0.017923 0.321643 0.441144 0.141 Uiso 1 1 calc R U . . .
H7C H 0.034960 0.204526 0.464028 0.141 Uiso 1 1 calc R U . . .
C24 C -0.2119(7) 0.7132(6) 0.8189(2) 0.082(2) Uani 1 1 d . . . . .
H24A H -0.277861 0.726881 0.790090 0.123 Uiso 1 1 calc R U . . .
H24B H -0.253858 0.754397 0.844528 0.123 Uiso 1 1 calc R U . . .
H24C H -0.214386 0.636339 0.826302 0.123 Uiso 1 1 calc R U . . .
C27 C 0.4463(5) 0.6586(5) 0.88545(13) 0.088(2) Uani 1 1 d G . . . .
H27 H 0.490863 0.689775 0.913518 0.106 Uiso 1 1 calc R U . . .
C28 C 0.4634(6) 0.5467(5) 0.87744(19) 0.103(3) Uani 1 1 d G . . . .
H28 H 0.519419 0.503033 0.900143 0.123 Uiso 1 1 calc R U . . .
C29 C 0.3967(6) 0.5000(3) 0.8355(2) 0.121(3) Uani 1 1 d G . . . .
H29 H 0.408156 0.425190 0.830125 0.145 Uiso 1 1 calc R U . . .
C30 C 0.3129(6) 0.5653(4) 0.80155(16) 0.102(3) Uani 1 1 d G . . . .
H30 H 0.268336 0.534088 0.773481 0.123 Uiso 1 1 calc R U . . .
C25 C 0.2958(5) 0.6772(4) 0.80956(14) 0.0609(17) Uani 1 1 d G . . . .
C26 C 0.3625(5) 0.7238(3) 0.85151(16) 0.0701(18) Uani 1 1 d G . . . .
H26 H 0.351040 0.798674 0.856873 0.084 Uiso 1 1 calc R U . . .

loop_
_atom_site_aniso_label
_atom_site_aniso_U_11
_atom_site_aniso_U_22
_atom_site_aniso_U_33
_atom_site_aniso_U_23
_atom_site_aniso_U_13
_atom_site_aniso_U_12
S1 0.0718(12) 0.0528(9) 0.0601(10) -0.0048(8) 0.0180(8) -0.0121(8)
S2 0.0535(10) 0.0714(11) 0.0543(10) -0.0035(8) -0.0005(7) 0.0029(8)
O2 0.055(3) 0.096(3) 0.075(3) -0.017(3) 0.024(2) 0.003(2)
O3 0.070(3) 0.082(3) 0.073(3) -0.014(3) -0.004(2) 0.008(2)
O1 0.056(3) 0.116(4) 0.078(3) -0.022(3) 0.002(2) -0.011(3)
N1 0.054(3) 0.070(3) 0.070(3) -0.029(3) 0.004(3) 0.002(3)
O4 0.071(4) 0.134(5) 0.086(4) -0.022(3) 0.009(3) 0.008(3)
N2 0.061(4) 0.099(4) 0.060(4) -0.025(3) 0.012(3) -0.014(3)
C17 0.054(4) 0.047(4) 0.061(4) 0.001(3) 0.003(3) 0.007(3)
C18 0.074(5) 0.060(4) 0.062(4) -0.010(3) 0.009(4) -0.011(4)
C19 0.071(5) 0.061(4) 0.085(5) 0.005(4) -0.001(4) -0.023(4)
C20 0.077(5) 0.084(5) 0.077(5) 0.018(4) 0.016(4) -0.020(4)
C21 0.076(5) 0.069(4) 0.058(4) 0.006(3) 0.011(4) -0.011(4)
C16 0.052(4) 0.044(3) 0.051(4) 0.007(3) 0.004(3) 0.006(3)
C23 0.046(4) 0.067(4) 0.058(4) 0.002(3) -0.001(3) 0.010(3)
C1 0.065(4) 0.056(4) 0.051(4) -0.007(3) 0.001(3) -0.014(3)
C2 0.121(7) 0.056(4) 0.062(5) 0.004(4) 0.001(4) 0.004(4)
C3 0.125(8) 0.092(7) 0.095(6) 0.018(5) -0.025(6) -0.005(5)
C4 0.100(7) 0.065(5) 0.145(8) -0.006(6) -0.050(6) 0.006(5)
C5 0.075(6) 0.081(6) 0.117(7) -0.020(5) -0.013(5) 0.010(4)
C6 0.059(4) 0.063(4) 0.076(5) -0.009(4) 0.005(4) 0.005(3)
C9 0.061(4) 0.054(4) 0.053(4) -0.008(3) 0.013(3) -0.006(3)
C11 0.055(4) 0.037(3) 0.061(4) -0.006(3) 0.004(3) -0.004(3)
C12 0.075(5) 0.048(4) 0.058(4) -0.001(3) -0.001(4) -0.006(3)
C13 0.051(4) 0.063(4) 0.093(5) -0.007(4) -0.016(4) -0.008(3)
C14 0.052(5) 0.060(4) 0.105(6) -0.007(4) 0.013(4) 0.001(3)
C15 0.058(4) 0.053(4) 0.075(4) -0.011(3) 0.011(4) -0.001(3)
C10 0.057(4) 0.037(3) 0.059(4) -0.004(3) 0.005(3) -0.001(3)
C22 0.062(4) 0.064(4) 0.053(4) -0.013(3) 0.001(3) 0.000(3)
C8 0.076(5) 0.068(4) 0.047(4) -0.003(3) 0.002(4) -0.007(4)
C7 0.069(5) 0.095(6) 0.112(6) -0.029(5) -0.043(4) 0.016(4)
C24 0.046(4) 0.112(6) 0.091(5) 0.008(4) 0.019(4) 0.001(4)
C27 0.070(5) 0.115(7) 0.077(5) -0.004(5) -0.004(4) 0.019(5)
C28 0.067(6) 0.097(7) 0.142(8) 0.020(6) -0.013(5) 0.013(5)
C29 0.090(6) 0.073(5) 0.192(10) -0.007(6) -0.054(6) 0.002(5)
C30 0.089(6) 0.071(5) 0.140(7) -0.028(5) -0.042(5) 0.011(4)
C25 0.040(4) 0.063(4) 0.081(5) -0.011(4) 0.012(3) 0.001(3)
C26 0.073(5) 0.070(5) 0.067(4) -0.010(4) 0.001(4) 0.003(4)

loop_
_atom_type_symbol
_atom_type_description
_atom_type_scat_dispersion_real
_atom_type_scat_dispersion_imag
_atom_type_scat_source
C C 0.0033 0.0016 'International Tables Vol C Tables 4.2.6.8 and 6.1.1.4'
H H 0.0000 0.0000 'International Tables Vol C Tables 4.2.6.8 and 6.1.1.4'
N N 0.0061 0.0033 'International Tables Vol C Tables 4.2.6.8 and 6.1.1.4'
O O 0.0106 0.0060 'International Tables Vol C Tables 4.2.6.8 and 6.1.1.4'
S S 0.1246 0.1234 'International Tables Vol C Tables 4.2.6.8 and 6.1.1.4'

loop_
_geom_angle_atom_site_label_1
_geom_angle_atom_site_label_2
_geom_angle_atom_site_label_3
_geom_angle
_geom_angle_site_symmetry_1
_geom_angle_site_symmetry_3
_geom_angle_publ_flag
C11 S1 S2 103.06(15) . . ?
C16 S2 S1 102.13(15) . . ?
C23 O2 C24 116.2(5) . . ?
C8 O3 C7 115.2(5) . . ?
C9 N1 H1 117.5 . . ?
C10 N1 H1 117.5 . . ?
C10 N1 C9 125.0(4) . . ?
C17 N2 H2 117.6 . . ?
C17 N2 C22 124.8(5) . . ?
C22 N2 H2 117.6 . . ?
N2 C17 C18 121.2(3) . . ?
N2 C17 C16 118.8(3) . . ?
C18 C17 C16 120.0 . . ?
C17 C18 H18 120.0 . . ?
C17 C18 C19 120.0 . . ?
C19 C18 H18 120.0 . . ?
C18 C19 H19 120.0 . . ?
C20 C19 C18 120.0 . . ?
C20 C19 H19 120.0 . . ?
C19 C20 H20 120.0 . . ?
C19 C20 C21 120.0 . . ?
C21 C20 H20 120.0 . . ?
C20 C21 H21 120.0 . . ?
C16 C21 C20 120.0 . . ?
C16 C21 H21 120.0 . . ?
C17 C16 S2 122.2(3) . . ?
C21 C16 S2 117.8(3) . . ?
C21 C16 C17 120.0 . . ?
O2 C23 C22 110.4(5) . . ?
O1 C23 O2 124.9(6) . . ?
O1 C23 C22 124.7(6) . . ?
C2 C1 C6 120.0 . . ?
C2 C1 C9 118.8(4) . . ?
C6 C1 C9 121.1(4) . . ?
C1 C2 H2A 120.0 . . ?
C1 C2 C3 120.0 . . ?
C3 C2 H2A 120.0 . . ?
C2 C3 H3 120.0 . . ?
C4 C3 C2 120.0 . . ?
C4 C3 H3 120.0 . . ?
C3 C4 H4 120.0 . . ?
C5 C4 C3 120.0 . . ?
C5 C4 H4 120.0 . . ?
C4 C5 H5 120.0 . . ?
C4 C5 C6 120.0 . . ?
C6 C5 H5 120.0 . . ?
C1 C6 H6 120.0 . . ?
C5 C6 C1 120.0 . . ?
C5 C6 H6 120.0 . . ?
N1 C9 C1 113.6(4) . . ?
N1 C9 H9 109.0 . . ?
N1 C9 C8 106.7(5) . . ?
C1 C9 H9 109.0 . . ?
C1 C9 C8 109.5(5) . . ?
C8 C9 H9 109.0 . . ?
C12 C11 S1 118.1(2) . . ?
C12 C11 C10 120.0 . . ?
C10 C11 S1 121.8(2) . . ?
C11 C12 H12 120.0 . . ?
C11 C12 C13 120.0 . . ?
C13 C12 H12 120.0 . . ?
C12 C13 H13 120.0 . . ?
C14 C13 C12 120.0 . . ?
C14 C13 H13 120.0 . . ?
C13 C14 H14 120.0 . . ?
C15 C14 C13 120.0 . . ?
C15 C14 H14 120.0 . . ?
C14 C15 H15 120.0 . . ?
C14 C15 C10 120.0 . . ?
C10 C15 H15 120.0 . . ?
N1 C10 C11 118.9(3) . . ?
N1 C10 C15 121.1(3) . . ?
C15 C10 C11 120.0 . . ?
N2 C22 C23 107.3(5) . . ?
N2 C22 H22 108.7 . . ?
N2 C22 C25 114.1(5) . . ?
C23 C22 H22 108.7 . . ?
C23 C22 C25 109.3(5) . . ?
C25 C22 H22 108.7 . . ?
O3 C8 C9 112.3(6) . . ?
O4 C8 O3 123.2(6) . . ?
O4 C8 C9 124.5(6) . . ?
O3 C7 H7A 109.5 . . ?
O3 C7 H7B 109.5 . . ?
O3 C7 H7C 109.5 . . ?
H7A C7 H7B 109.5 . . ?
H7A C7 H7C 109.5 . . ?
H7B C7 H7C 109.5 . . ?
O2 C24 H24A 109.5 . . ?
O2 C24 H24B 109.5 . . ?
O2 C24 H24C 109.5 . . ?
H24A C24 H24B 109.5 . . ?
H24A C24 H24C 109.5 . . ?
H24B C24 H24C 109.5 . . ?
C28 C27 H27 120.0 . . ?
C28 C27 C26 120.0 . . ?
C26 C27 H27 120.0 . . ?
C27 C28 H28 120.0 . . ?
C29 C28 C27 120.0 . . ?
C29 C28 H28 120.0 . . ?
C28 C29 H29 120.0 . . ?
C28 C29 C30 120.0 . . ?
C30 C29 H29 120.0 . . ?
C29 C30 H30 120.0 . . ?
C29 C30 C25 120.0 . . ?
C25 C30 H30 120.0 . . ?
C30 C25 C22 119.1(4) . . ?
C26 C25 C22 120.9(4) . . ?
C26 C25 C30 120.0 . . ?
C27 C26 H26 120.0 . . ?
C25 C26 C27 120.0 . . ?
C25 C26 H26 120.0 . . ?

loop_
_geom_bond_atom_site_label_1
_geom_bond_atom_site_label_2
_geom_bond_distance
_geom_bond_site_symmetry_2
_geom_bond_publ_flag
S1 S2 2.072(2) . ?
S1 C11 1.760(3) . ?
S2 C16 1.755(3) . ?
O2 C23 1.320(7) . ?
O2 C24 1.449(7) . ?
O3 C8 1.316(7) . ?
O3 C7 1.454(7) . ?
O1 C23 1.198(7) . ?
N1 H1 0.8600 . ?
N1 C9 1.448(6) . ?
N1 C10 1.388(5) . ?
O4 C8 1.219(7) . ?
N2 H2 0.8600 . ?
N2 C17 1.387(5) . ?
N2 C22 1.441(6) . ?
C17 C18 1.3900 . ?
C17 C16 1.3900 . ?
C18 H18 0.9300 . ?
C18 C19 1.3900 . ?
C19 H19 0.9300 . ?
C19 C20 1.3900 . ?
C20 H20 0.9300 . ?
C20 C21 1.3900 . ?
C21 H21 0.9300 . ?
C21 C16 1.3900 . ?
C23 C22 1.513(8) . ?
C1 C2 1.3900 . ?
C1 C6 1.3900 . ?
C1 C9 1.493(6) . ?
C2 H2A 0.9300 . ?
C2 C3 1.3900 . ?
C3 H3 0.9300 . ?
C3 C4 1.3900 . ?
C4 H4 0.9300 . ?
C4 C5 1.3900 . ?
C5 H5 0.9300 . ?
C5 C6 1.3900 . ?
C6 H6 0.9300 . ?
C9 H9 0.9800 . ?
C9 C8 1.521(8) . ?
C11 C12 1.3900 . ?
C11 C10 1.3900 . ?
C12 H12 0.9300 . ?
C12 C13 1.3900 . ?
C13 H13 0.9300 . ?
C13 C14 1.3900 . ?
C14 H14 0.9300 . ?
C14 C15 1.3900 . ?
C15 H15 0.9300 . ?
C15 C10 1.3900 . ?
C22 H22 0.9800 . ?
C22 C25 1.522(6) . ?
C7 H7A 0.9600 . ?
C7 H7B 0.9600 . ?
C7 H7C 0.9600 . ?
C24 H24A 0.9600 . ?
C24 H24B 0.9600 . ?
C24 H24C 0.9600 . ?
C27 H27 0.9300 . ?
C27 C28 1.3900 . ?
C27 C26 1.3900 . ?
C28 H28 0.9300 . ?
C28 C29 1.3900 . ?
C29 H29 0.9300 . ?
C29 C30 1.3900 . ?
C30 H30 0.9300 . ?
C30 C25 1.3900 . ?
C25 C26 1.3900 . ?
C26 H26 0.9300 . ?

loop_
_geom_torsion_atom_site_label_1
_geom_torsion_atom_site_label_2
_geom_torsion_atom_site_label_3
_geom_torsion_atom_site_label_4
_geom_torsion
_geom_torsion_site_symmetry_1
_geom_torsion_site_symmetry_2
_geom_torsion_site_symmetry_3
_geom_torsion_site_symmetry_4
_geom_torsion_publ_flag
S1 S2 C16 C17 -80.3(2) . . . . ?
S1 S2 C16 C21 99.1(2) . . . . ?
S1 C11 C12 C13 177.7(3) . . . . ?
S1 C11 C10 N1 4.2(4) . . . . ?
S1 C11 C10 C15 -177.6(3) . . . . ?
S2 S1 C11 C12 94.0(2) . . . . ?
S2 S1 C11 C10 -88.3(2) . . . . ?
O2 C23 C22 N2 -164.1(5) . . . . ?
O2 C23 C22 C25 71.8(6) . . . . ?
O1 C23 C22 N2 18.3(9) . . . . ?
O1 C23 C22 C25 -105.9(7) . . . . ?
N1 C9 C8 O3 166.2(5) . . . . ?
N1 C9 C8 O4 -12.2(9) . . . . ?
N2 C17 C18 C19 -178.5(4) . . . . ?
N2 C17 C16 S2 -2.1(4) . . . . ?
N2 C17 C16 C21 178.6(4) . . . . ?
N2 C22 C25 C30 -52.7(6) . . . . ?
N2 C22 C25 C26 130.8(4) . . . . ?
C17 N2 C22 C23 166.1(5) . . . . ?
C17 N2 C22 C25 -72.7(7) . . . . ?
C17 C18 C19 C20 0.0 . . . . ?
C18 C17 C16 S2 179.4(3) . . . . ?
C18 C17 C16 C21 0.0 . . . . ?
C18 C19 C20 C21 0.0 . . . . ?
C19 C20 C21 C16 0.0 . . . . ?
C20 C21 C16 S2 -179.4(3) . . . . ?
C20 C21 C16 C17 0.0 . . . . ?
C16 C17 C18 C19 0.0 . . . . ?
C23 C22 C25 C30 67.3(5) . . . . ?
C23 C22 C25 C26 -109.2(5) . . . . ?
C1 C2 C3 C4 0.0 . . . . ?
C1 C9 C8 O3 -70.5(6) . . . . ?
C1 C9 C8 O4 111.2(7) . . . . ?
C2 C1 C6 C5 0.0 . . . . ?
C2 C1 C9 N1 50.1(5) . . . . ?
C2 C1 C9 C8 -69.0(5) . . . . ?
C2 C3 C4 C5 0.0 . . . . ?
C3 C4 C5 C6 0.0 . . . . ?
C4 C5 C6 C1 0.0 . . . . ?
C6 C1 C2 C3 0.0 . . . . ?
C6 C1 C9 N1 -133.0(4) . . . . ?
C6 C1 C9 C8 107.9(5) . . . . ?
C9 N1 C10 C11 -163.9(4) . . . . ?
C9 N1 C10 C15 18.0(7) . . . . ?
C9 C1 C2 C3 176.9(4) . . . . ?
C9 C1 C6 C5 -176.8(4) . . . . ?
C11 C12 C13 C14 0.0 . . . . ?
C12 C11 C10 N1 -178.1(4) . . . . ?
C12 C11 C10 C15 0.0 . . . . ?
C12 C13 C14 C15 0.0 . . . . ?
C13 C14 C15 C10 0.0 . . . . ?
C14 C15 C10 N1 178.1(4) . . . . ?
C14 C15 C10 C11 0.0 . . . . ?
C10 N1 C9 C1 53.7(7) . . . . ?
C10 N1 C9 C8 174.4(5) . . . . ?
C10 C11 C12 C13 0.0 . . . . ?
C22 N2 C17 C18 -8.6(7) . . . . ?
C22 N2 C17 C16 172.8(4) . . . . ?
C22 C25 C26 C27 176.5(4) . . . . ?
C7 O3 C8 O4 -5.2(9) . . . . ?
C7 O3 C8 C9 176.5(5) . . . . ?
C24 O2 C23 O1 1.9(9) . . . . ?
C24 O2 C23 C22 -175.8(5) . . . . ?
C27 C28 C29 C30 0.0 . . . . ?
C28 C27 C26 C25 0.0 . . . . ?
C28 C29 C30 C25 0.0 . . . . ?
C29 C30 C25 C22 -176.6(4) . . . . ?
C29 C30 C25 C26 0.0 . . . . ?
C30 C25 C26 C27 0.0 . . . . ?
C26 C27 C28 C29 0.0 . . . . ?
